data_7706381
loop_
_publ_author_name
'Xu, Zou-Hong'
'Huang, Zi-Qing'
'Liu, Xiao-Hui'
'Zhao, Yue'
'Lu, Yi'
'Sun, Wei-Yin'

_publ_section_title
;
 Luminescent silver(i) complexes with pyrazole-tetraphenylethene ligands:
 turn-on fluorescence due to the coordination-driven rigidification and
 solvent-oriented structural transformation.
;
_journal_issue 6
_journal_name_full 'Dalton transactions (Cambridge, England : 2003)'
_journal_page_first 2183
_journal_page_last 2191
_journal_paper_doi 10.1039/d0dt04100a
_journal_volume 50
_journal_year 2021
_chemical_formula_sum 'C80 H56 Ag4 F12 N16 O12 S4'
_chemical_formula_weight 2221.12
_space_group_crystal_system triclinic
_space_group_IT_number 2
_space_group_name_Hall '-P 1'
_space_group_name_H-M_alt 'P -1'
_atom_sites_solution_hydrogens geom
_audit_creation_method SHELXL-2018/3
_audit_update_record
;
2020-12-01 deposited with the CCDC.	2021-01-11 downloaded from the CCDC.
;
_cell_angle_alpha 85.093(2)
_cell_angle_beta 68.925(2)
_cell_angle_gamma 73.243(2)
_cell_formula_units_Z 1
_cell_length_a 14.1282(7)
_cell_length_b 14.4177(7)
_cell_length_c 14.7363(7)
_cell_measurement_reflns_used 9990
_cell_measurement_temperature 193(2)
_cell_measurement_theta_max 53.85
_cell_measurement_theta_min 2.80
_cell_volume 2681.5(2)
_computing_structure_refinement 'SHELXL-2018/3 (Sheldrick, 2018)'
_computing_structure_solution 'SHELXT 2014/5 (Sheldrick, 2014)'
_diffrn_ambient_temperature 193(2)
_diffrn_measured_fraction_theta_full 0.995
_diffrn_measured_fraction_theta_max 0.995
_diffrn_measurement_device_type 'Bruker APEX-II CCD'
_diffrn_measurement_method '\f and \w scans'
_diffrn_radiation_type GaK\a
_diffrn_radiation_wavelength 1.34139
_diffrn_reflns_av_R_equivalents 0.0478
_diffrn_reflns_av_unetI/netI 0.0469
_diffrn_reflns_Laue_measured_fraction_full 0.995
_diffrn_reflns_Laue_measured_fraction_max 0.995
_diffrn_reflns_limit_h_max 16
_diffrn_reflns_limit_h_min -16
_diffrn_reflns_limit_k_max 17
_diffrn_reflns_limit_k_min -17
_diffrn_reflns_limit_l_max 17
_diffrn_reflns_limit_l_min -17
_diffrn_reflns_number 35849
_diffrn_reflns_point_group_measured_fraction_full 0.995
_diffrn_reflns_point_group_measured_fraction_max 0.995
_diffrn_reflns_theta_full 52.998
_diffrn_reflns_theta_max 52.998
_diffrn_reflns_theta_min 2.785
_exptl_absorpt_coefficient_mu 4.849
_exptl_crystal_colour colorless
_exptl_crystal_density_diffrn 1.375
_exptl_crystal_description block
_exptl_crystal_F_000 1104
_exptl_crystal_size_max 0.120
_exptl_crystal_size_mid 0.110
_exptl_crystal_size_min 0.080
_refine_diff_density_max 2.702
_refine_diff_density_min -1.075
_refine_diff_density_rms 0.182
_refine_ls_extinction_method none
_refine_ls_goodness_of_fit_ref 1.190
_refine_ls_hydrogen_treatment constr
_refine_ls_matrix_type full
_refine_ls_number_parameters 577
_refine_ls_number_reflns 9433
_refine_ls_number_restraints 0
_refine_ls_restrained_S_all 1.190
_refine_ls_R_factor_all 0.1003
_refine_ls_R_factor_gt 0.0869
_refine_ls_shift/su_max 0.002
_refine_ls_shift/su_mean 0.000
_refine_ls_structure_factor_coef Fsqd
_refine_ls_weighting_details 'w=1/[\s^2^(Fo^2^)+45.0000P] where P=(Fo^2^+2Fc^2^)/3'
_refine_ls_weighting_scheme calc
_refine_ls_wR_factor_gt 0.2014
_refine_ls_wR_factor_ref 0.2083
_reflns_Friedel_coverage 0.000
_reflns_number_gt 7658
_reflns_number_total 9433
_reflns_threshold_expression 'I > 2\s(I)'
_cod_data_source_file d0dt04100a2.cif
_cod_data_source_block 3
_cod_depositor_comments 'Adding full bibliography for 7706376--7706381.cif.'
_cod_database_code 7706381
_shelx_shelxl_version_number 2018/3
_shelx_space_group_comment
;
The symmetry employed for this shelxl refinement is uniquely defined
by the following loop, which should always be used as a source of
symmetry information in preference to the above space-group names.
They are only intended as comments.
;
_shelx_estimated_absorpt_t_min 0.594
_shelx_estimated_absorpt_t_max 0.698

loop_
_space_group_symop_operation_xyz
'x, y, z'
'-x, -y, -z'

loop_
_atom_site_label
_atom_site_type_symbol
_atom_site_fract_x
_atom_site_fract_y
_atom_site_fract_z
_atom_site_U_iso_or_equiv
_atom_site_adp_type
_atom_site_occupancy
_atom_site_site_symmetry_order
_atom_site_calc_flag
_atom_site_refinement_flags_posn
_atom_site_refinement_flags_adp
_atom_site_refinement_flags_occupancy
_atom_site_disorder_assembly
_atom_site_disorder_group
Ag1 Ag 0.32809(7) 0.38517(6) 0.80556(6) 0.0489(2) Uani 1 1 d . . . . .
Ag2 Ag 0.97694(6) 0.86024(5) 0.57173(5) 0.0341(2) Uani 1 1 d . . . . .
C1 C 0.3686(9) 0.2369(8) 0.6412(9) 0.050(3) Uani 1 1 d . . . . .
H1 H 0.307172 0.217626 0.678639 0.060 Uiso 1 1 calc R U . . .
C2 C 0.4427(9) 0.1921(8) 0.5540(9) 0.052(3) Uani 1 1 d . . . . .
H2 H 0.442525 0.137460 0.522238 0.062 Uiso 1 1 calc R U . . .
C3 C 0.5164(8) 0.2446(7) 0.5237(8) 0.043(3) Uani 1 1 d . . . . .
H3 H 0.576379 0.233705 0.465521 0.052 Uiso 1 1 calc R U . . .
C4 C 0.5410(7) 0.3821(6) 0.5963(7) 0.0284(19) Uani 1 1 d . . . . .
C5 C 0.6496(7) 0.3523(8) 0.5729(7) 0.040(2) Uani 1 1 d . . . . .
H5 H 0.688688 0.288661 0.547880 0.047 Uiso 1 1 calc R U . . .
C6 C 0.7011(7) 0.4162(7) 0.5862(7) 0.035(2) Uani 1 1 d . . . . .
H6 H 0.775384 0.395729 0.570705 0.042 Uiso 1 1 calc R U . . .
C7 C 0.6437(7) 0.5112(7) 0.6225(7) 0.032(2) Uani 1 1 d . . . . .
C8 C 0.5384(7) 0.5379(6) 0.6389(6) 0.029(2) Uani 1 1 d . . . . .
H8 H 0.499356 0.602267 0.661708 0.035 Uiso 1 1 calc R U . . .
C9 C 0.4842(7) 0.4775(7) 0.6246(7) 0.031(2) Uani 1 1 d . . . . .
H9 H 0.411219 0.500473 0.633796 0.038 Uiso 1 1 calc R U . . .
C10 C 0.6940(7) 0.5715(6) 0.6551(6) 0.0266(19) Uani 1 1 d . . . . .
C11 C 0.7912(7) 0.5926(6) 0.5816(6) 0.0266(19) Uani 1 1 d . . . . .
C12 C 0.7931(7) 0.6216(7) 0.4885(7) 0.033(2) Uani 1 1 d . . . . .
H12 H 0.738931 0.615446 0.467495 0.039 Uiso 1 1 calc R U . . .
C13 C 0.8709(7) 0.6584(7) 0.4269(7) 0.032(2) Uani 1 1 d . . . . .
H13 H 0.870409 0.678953 0.364073 0.038 Uiso 1 1 calc R U . . .
C14 C 0.9516(7) 0.6657(6) 0.4573(7) 0.030(2) Uani 1 1 d . . . . .
C15 C 0.9580(7) 0.6283(7) 0.5447(7) 0.033(2) Uani 1 1 d . . . . .
H15 H 1.016178 0.627831 0.562869 0.039 Uiso 1 1 calc R U . . .
C16 C 0.8765(7) 0.5907(7) 0.6062(7) 0.032(2) Uani 1 1 d . . . . .
H16 H 0.880417 0.563481 0.666185 0.038 Uiso 1 1 calc R U . . .
C17 C 1.0760(9) 0.7015(8) 0.3016(7) 0.047(3) Uani 1 1 d . . . . .
H17 H 1.066522 0.660312 0.260478 0.057 Uiso 1 1 calc R U . . .
C18 C 1.1416(9) 0.7608(9) 0.2714(8) 0.051(3) Uani 1 1 d . . . . .
H18 H 1.185914 0.768876 0.207044 0.061 Uiso 1 1 calc R U . . .
C19 C 1.1286(7) 0.8061(7) 0.3559(7) 0.035(2) Uani 1 1 d . . . . .
H19 H 1.165180 0.851095 0.358582 0.042 Uiso 1 1 calc R U . . .
C20 C 0.9531(8) 0.9752(7) 0.7543(7) 0.038(2) Uani 1 1 d . . . . .
H20 H 1.005736 1.004681 0.714611 0.045 Uiso 1 1 calc R U . . .
C21 C 0.9079(9) 0.9848(8) 0.8551(7) 0.044(3) Uani 1 1 d . . . . .
H21 H 0.921814 1.022745 0.895885 0.053 Uiso 1 1 calc R U . . .
C22 C 0.8395(8) 0.9289(7) 0.8834(7) 0.040(2) Uani 1 1 d . . . . .
H22 H 0.797253 0.919442 0.948242 0.048 Uiso 1 1 calc R U . . .
C23 C 0.7839(7) 0.8267(6) 0.7939(6) 0.0265(19) Uani 1 1 d . . . . .
C24 C 0.7696(8) 0.7539(7) 0.8604(7) 0.034(2) Uani 1 1 d . . . . .
H24 H 0.793700 0.748585 0.913554 0.041 Uiso 1 1 calc R U . . .
C25 C 0.7191(7) 0.6884(7) 0.8479(7) 0.034(2) Uani 1 1 d . . . . .
H25 H 0.705673 0.639730 0.894597 0.040 Uiso 1 1 calc R U . . .
C26 C 0.6883(7) 0.6942(6) 0.7672(6) 0.0254(18) Uani 1 1 d . . . . .
C27 C 0.6973(7) 0.7731(6) 0.7059(7) 0.030(2) Uani 1 1 d . . . . .
H27 H 0.670074 0.780981 0.654550 0.036 Uiso 1 1 calc R U . . .
C28 C 0.7442(7) 0.8387(6) 0.7182(7) 0.0293(19) Uani 1 1 d . . . . .
H28 H 0.749990 0.891920 0.675862 0.035 Uiso 1 1 calc R U . . .
C29 C 0.6515(7) 0.6139(6) 0.7458(7) 0.0276(19) Uani 1 1 d . . . . .
C30 C 0.5614(7) 0.5872(7) 0.8219(6) 0.029(2) Uani 1 1 d . . . . .
C31 C 0.4734(8) 0.6599(7) 0.8748(7) 0.035(2) Uani 1 1 d . . . . .
H31 H 0.476988 0.724903 0.871675 0.042 Uiso 1 1 calc R U . . .
C32 C 0.3808(7) 0.6382(7) 0.9319(7) 0.036(2) Uani 1 1 d . . . . .
H32 H 0.319997 0.688193 0.965748 0.043 Uiso 1 1 calc R U . . .
C33 C 0.3784(7) 0.5399(6) 0.9390(7) 0.029(2) Uani 1 1 d . . . . .
C34 C 0.4689(7) 0.4666(7) 0.8965(6) 0.032(2) Uani 1 1 d . . . . .
H34 H 0.468972 0.400761 0.907782 0.038 Uiso 1 1 calc R U . . .
C35 C 0.5599(7) 0.4902(7) 0.8370(7) 0.030(2) Uani 1 1 d . . . . .
H35 H 0.621841 0.439990 0.806078 0.036 Uiso 1 1 calc R U . . .
C36 C 0.2021(8) 0.5622(8) 1.0694(8) 0.048(3) Uani 1 1 d . . . . .
H36 H 0.204941 0.608433 1.109924 0.058 Uiso 1 1 calc R U . . .
C37 C 0.1174(8) 0.5283(8) 1.0834(9) 0.053(3) Uani 1 1 d . . . . .
H37 H 0.050751 0.544961 1.134569 0.064 Uiso 1 1 calc R U . . .
C38 C 0.1498(8) 0.4652(8) 1.0077(8) 0.045(3) Uani 1 1 d . . . . .
H38 H 0.106346 0.430399 0.997929 0.054 Uiso 1 1 calc R U . . .
C39 C 0.9633(11) 0.8257(9) 0.1017(10) 0.060(3) Uani 1 1 d . . . . .
C40 C 0.7482(10) 0.9666(8) 0.4500(8) 0.048(3) Uani 1 1 d . . . . .
F2 F 1.0587(6) 0.7730(6) 0.0861(6) 0.075(2) Uani 1 1 d . . . . .
F4 F 0.8002(8) 0.9431(6) 0.3577(6) 0.093(3) Uani 1 1 d . . . . .
F3 F 0.9618(7) 0.8961(5) 0.0383(7) 0.081(2) Uani 1 1 d . . . . .
F1 F 0.9354(10) 0.8701(8) 0.1905(7) 0.119(4) Uani 1 1 d . . . . .
F5 F 0.7578(7) 0.8854(5) 0.4985(6) 0.074(2) Uani 1 1 d . . . . .
F6 F 0.6471(6) 1.0010(6) 0.4576(7) 0.080(2) Uani 1 1 d . . . . .
N1 N 0.3951(6) 0.3092(6) 0.6647(7) 0.043(2) Uani 1 1 d . . . . .
N2 N 0.4875(6) 0.3134(6) 0.5915(6) 0.0341(18) Uani 1 1 d . . . . .
N3 N 1.0281(6) 0.7107(6) 0.3969(5) 0.0325(18) Uani 1 1 d . . . . .
N4 N 1.0579(6) 0.7785(5) 0.4332(5) 0.0298(17) Uani 1 1 d . . . . .
N5 N 0.9121(6) 0.9184(6) 0.7212(6) 0.0340(18) Uani 1 1 d . . . . .
N6 N 0.8430(6) 0.8890(5) 0.8009(5) 0.0301(17) Uani 1 1 d . . . . .
N7 N 0.2805(6) 0.5199(5) 0.9896(6) 0.0310(17) Uani 1 1 d . . . . .
N8 N 0.2484(6) 0.4572(6) 0.9488(6) 0.0381(19) Uani 1 1 d . . . . .
O1 O 0.8778(7) 0.6886(6) 0.1826(6) 0.065(2) Uani 1 1 d . . . . .
O2 O 0.9243(11) 0.7166(9) 0.0078(7) 0.107(4) Uani 1 1 d . . . . .
O3 O 0.7761(8) 0.8248(10) 0.1222(12) 0.135(6) Uani 1 1 d . . . . .
O4 O 0.7758(6) 1.1371(5) 0.4314(6) 0.053(2) Uani 1 1 d . . . . .
O5 O 0.9018(6) 1.0057(6) 0.4751(6) 0.0500(19) Uani 1 1 d . . . . .
O6 O 0.7267(6) 1.0651(6) 0.5916(5) 0.051(2) Uani 1 1 d . . . . .
S1 S 0.8715(3) 0.7598(2) 0.1088(3) 0.0578(8) Uani 1 1 d . . . . .
S2 S 0.79222(19) 1.05394(17) 0.49205(18) 0.0348(5) Uani 1 1 d . . . . .

loop_
_atom_site_aniso_label
_atom_site_aniso_U_11
_atom_site_aniso_U_22
_atom_site_aniso_U_33
_atom_site_aniso_U_23
_atom_site_aniso_U_13
_atom_site_aniso_U_12
Ag1 0.0481(5) 0.0552(5) 0.0445(5) -0.0068(4) -0.0092(4) -0.0228(4)
Ag2 0.0349(4) 0.0375(4) 0.0306(4) -0.0076(3) -0.0075(3) -0.0140(3)
C1 0.038(6) 0.037(6) 0.076(8) -0.006(6) -0.015(6) -0.018(5)
C2 0.044(6) 0.044(6) 0.078(8) -0.015(6) -0.024(6) -0.022(5)
C3 0.042(6) 0.033(5) 0.061(7) -0.012(5) -0.017(5) -0.021(5)
C4 0.031(5) 0.026(5) 0.034(5) -0.006(4) -0.012(4) -0.013(4)
C5 0.028(5) 0.048(6) 0.047(6) -0.011(5) -0.009(4) -0.020(5)
C6 0.026(5) 0.037(5) 0.042(6) -0.003(4) -0.005(4) -0.015(4)
C7 0.034(5) 0.030(5) 0.034(5) 0.003(4) -0.011(4) -0.014(4)
C8 0.041(5) 0.021(4) 0.029(5) -0.004(4) -0.012(4) -0.013(4)
C9 0.031(5) 0.034(5) 0.034(5) 0.002(4) -0.013(4) -0.015(4)
C10 0.030(5) 0.025(4) 0.028(5) -0.001(4) -0.005(4) -0.017(4)
C11 0.037(5) 0.017(4) 0.029(5) 0.000(3) -0.009(4) -0.015(4)
C12 0.030(5) 0.042(6) 0.030(5) -0.005(4) -0.006(4) -0.021(4)
C13 0.038(5) 0.037(5) 0.026(5) 0.004(4) -0.014(4) -0.018(4)
C14 0.032(5) 0.025(5) 0.032(5) -0.004(4) -0.002(4) -0.018(4)
C15 0.028(5) 0.034(5) 0.040(5) -0.009(4) -0.012(4) -0.012(4)
C16 0.039(5) 0.030(5) 0.032(5) 0.002(4) -0.012(4) -0.018(4)
C17 0.057(7) 0.058(7) 0.034(6) -0.010(5) -0.001(5) -0.042(6)
C18 0.054(7) 0.077(8) 0.030(6) -0.003(5) -0.003(5) -0.043(6)
C19 0.035(5) 0.036(5) 0.037(5) 0.003(4) -0.004(4) -0.026(4)
C20 0.052(6) 0.032(5) 0.036(5) -0.001(4) -0.017(5) -0.021(5)
C21 0.066(7) 0.044(6) 0.033(5) -0.004(5) -0.012(5) -0.038(6)
C22 0.053(6) 0.045(6) 0.032(5) -0.002(4) -0.011(5) -0.034(5)
C23 0.021(4) 0.026(5) 0.032(5) -0.009(4) -0.008(4) -0.004(4)
C24 0.047(6) 0.035(5) 0.034(5) -0.001(4) -0.020(5) -0.022(5)
C25 0.035(5) 0.035(5) 0.038(5) 0.006(4) -0.015(4) -0.020(4)
C26 0.023(4) 0.022(4) 0.035(5) -0.004(4) -0.010(4) -0.011(3)
C27 0.029(5) 0.030(5) 0.032(5) -0.002(4) -0.006(4) -0.013(4)
C28 0.031(5) 0.023(4) 0.033(5) 0.003(4) -0.009(4) -0.011(4)
C29 0.030(5) 0.021(4) 0.038(5) 0.003(4) -0.014(4) -0.014(4)
C30 0.030(5) 0.032(5) 0.028(5) -0.004(4) -0.006(4) -0.017(4)
C31 0.039(5) 0.028(5) 0.042(6) 0.001(4) -0.012(5) -0.017(4)
C32 0.026(5) 0.031(5) 0.043(6) -0.004(4) -0.003(4) -0.007(4)
C33 0.030(5) 0.024(5) 0.036(5) -0.001(4) -0.009(4) -0.012(4)
C34 0.038(5) 0.035(5) 0.027(5) 0.004(4) -0.009(4) -0.021(4)
C35 0.026(5) 0.029(5) 0.034(5) -0.005(4) -0.004(4) -0.011(4)
C36 0.030(5) 0.057(7) 0.047(6) -0.013(5) 0.007(5) -0.018(5)
C37 0.032(6) 0.042(6) 0.066(8) -0.009(6) 0.011(5) -0.016(5)
C38 0.033(6) 0.055(7) 0.055(7) 0.013(5) -0.014(5) -0.026(5)
C39 0.065(9) 0.055(8) 0.065(8) 0.004(6) -0.025(7) -0.024(7)
C40 0.067(8) 0.034(6) 0.054(7) -0.007(5) -0.031(6) -0.015(5)
F2 0.059(5) 0.076(5) 0.101(6) 0.005(5) -0.039(4) -0.022(4)
F4 0.132(8) 0.089(6) 0.056(5) -0.028(4) -0.017(5) -0.041(6)
F3 0.103(6) 0.058(5) 0.108(7) 0.030(5) -0.057(5) -0.045(5)
F1 0.164(10) 0.124(8) 0.075(6) -0.035(6) -0.048(7) -0.028(7)
F5 0.119(7) 0.041(4) 0.085(5) 0.023(4) -0.055(5) -0.040(4)
F6 0.069(5) 0.071(5) 0.128(7) -0.001(5) -0.056(5) -0.032(4)
N1 0.027(4) 0.048(5) 0.057(6) -0.007(4) -0.011(4) -0.018(4)
N2 0.032(4) 0.033(4) 0.045(5) -0.002(4) -0.017(4) -0.016(4)
N3 0.036(4) 0.043(5) 0.021(4) -0.009(3) -0.003(3) -0.022(4)
N4 0.032(4) 0.032(4) 0.032(4) -0.002(3) -0.013(3) -0.015(3)
N5 0.043(5) 0.033(4) 0.034(4) 0.002(3) -0.011(4) -0.026(4)
N6 0.040(4) 0.034(4) 0.021(4) 0.002(3) -0.007(3) -0.023(4)
N7 0.024(4) 0.027(4) 0.038(4) -0.005(3) -0.003(3) -0.011(3)
N8 0.027(4) 0.037(5) 0.048(5) -0.008(4) -0.004(4) -0.014(4)
O1 0.090(7) 0.060(5) 0.043(5) 0.023(4) -0.017(5) -0.031(5)
O2 0.188(13) 0.105(9) 0.045(6) 0.006(6) -0.038(7) -0.074(9)
O3 0.050(6) 0.120(10) 0.236(17) 0.083(11) -0.066(9) -0.028(6)
O4 0.060(5) 0.035(4) 0.068(5) 0.012(4) -0.026(4) -0.014(4)
O5 0.040(4) 0.053(5) 0.061(5) 0.011(4) -0.022(4) -0.015(4)
O6 0.050(5) 0.074(5) 0.026(4) -0.011(4) 0.002(3) -0.028(4)
S1 0.064(2) 0.0524(18) 0.074(2) 0.0194(15) -0.0341(17) -0.0345(16)
S2 0.0366(13) 0.0336(12) 0.0401(13) 0.0008(10) -0.0146(11) -0.0172(10)

loop_
_atom_type_symbol
_atom_type_description
_atom_type_scat_dispersion_real
_atom_type_scat_dispersion_imag
_atom_type_scat_source
C C 0.0137 0.0067 'International Tables Vol C Tables 4.2.6.8 and 6.1.1.4'
H H 0.0000 0.0000 'International Tables Vol C Tables 4.2.6.8 and 6.1.1.4'
Ag Ag 0.0782 3.3823 'International Tables Vol C Tables 4.2.6.8 and 6.1.1.4'
F F 0.0583 0.0400 'International Tables Vol C Tables 4.2.6.8 and 6.1.1.4'
N N 0.0241 0.0134 'International Tables Vol C Tables 4.2.6.8 and 6.1.1.4'
O O 0.0389 0.0241 'International Tables Vol C Tables 4.2.6.8 and 6.1.1.4'
S S 0.2925 0.4295 'International Tables Vol C Tables 4.2.6.8 and 6.1.1.4'

loop_
_geom_angle_atom_site_label_1
_geom_angle_atom_site_label_2
_geom_angle_atom_site_label_3
_geom_angle
_geom_angle_site_symmetry_1
_geom_angle_site_symmetry_3
_geom_angle_publ_flag
N1 Ag1 N8 175.0(3) . . ?
N4 Ag2 N5 169.3(3) . . ?
N1 C1 C2 111.0(10) . . ?
N1 C1 H1 124.5 . . ?
C2 C1 H1 124.5 . . ?
C3 C2 C1 105.0(9) . . ?
C3 C2 H2 127.5 . . ?
C1 C2 H2 127.5 . . ?
N2 C3 C2 107.5(10) . . ?
N2 C3 H3 126.3 . . ?
C2 C3 H3 126.3 . . ?
C5 C4 C9 120.6(8) . . ?
C5 C4 N2 119.3(8) . . ?
C9 C4 N2 120.1(8) . . ?
C4 C5 C6 119.6(9) . . ?
C4 C5 H5 120.2 . . ?
C6 C5 H5 120.2 . . ?
C5 C6 C7 120.5(9) . . ?
C5 C6 H6 119.7 . . ?
C7 C6 H6 119.7 . . ?
C8 C7 C6 117.1(8) . . ?
C8 C7 C10 122.0(8) . . ?
C6 C7 C10 120.1(8) . . ?
C7 C8 C9 124.3(9) . . ?
C7 C8 H8 117.9 . . ?
C9 C8 H8 117.9 . . ?
C8 C9 C4 117.4(8) . . ?
C8 C9 H9 121.3 . . ?
C4 C9 H9 121.3 . . ?
C29 C10 C7 122.5(8) . . ?
C29 C10 C11 119.9(7) . . ?
C7 C10 C11 117.4(7) . . ?
C16 C11 C12 118.3(8) . . ?
C16 C11 C10 121.2(8) . . ?
C12 C11 C10 120.3(8) . . ?
C13 C12 C11 121.4(8) . . ?
C13 C12 H12 119.3 . . ?
C11 C12 H12 119.3 . . ?
C12 C13 C14 119.2(9) . . ?
C12 C13 H13 120.4 . . ?
C14 C13 H13 120.4 . . ?
C15 C14 C13 120.6(8) . . ?
C15 C14 N3 119.8(8) . . ?
C13 C14 N3 119.5(8) . . ?
C14 C15 C16 118.3(8) . . ?
C14 C15 H15 120.8 . . ?
C16 C15 H15 120.8 . . ?
C11 C16 C15 121.4(9) . . ?
C11 C16 H16 119.3 . . ?
C15 C16 H16 119.3 . . ?
N3 C17 C18 109.2(9) . . ?
N3 C17 H17 125.4 . . ?
C18 C17 H17 125.4 . . ?
C17 C18 C19 104.5(9) . . ?
C17 C18 H18 127.8 . . ?
C19 C18 H18 127.8 . . ?
N4 C19 C18 111.3(8) . . ?
N4 C19 H19 124.3 . . ?
C18 C19 H19 124.3 . . ?
N5 C20 C21 110.4(9) . . ?
N5 C20 H20 124.8 . . ?
C21 C20 H20 124.8 . . ?
C22 C21 C20 106.1(9) . . ?
C22 C21 H21 127.0 . . ?
C20 C21 H21 127.0 . . ?
N6 C22 C21 107.2(9) . . ?
N6 C22 H22 126.4 . . ?
C21 C22 H22 126.4 . . ?
C24 C23 C28 121.4(8) . . ?
C24 C23 N6 119.3(8) . . ?
C28 C23 N6 119.3(8) . . ?
C23 C24 C25 118.7(8) . . ?
C23 C24 H24 120.7 . . ?
C25 C24 H24 120.7 . . ?
C24 C25 C26 120.2(9) . . ?
C24 C25 H25 119.9 . . ?
C26 C25 H25 119.9 . . ?
C25 C26 C27 118.8(8) . . ?
C25 C26 C29 119.5(8) . . ?
C27 C26 C29 121.7(8) . . ?
C28 C27 C26 121.3(9) . . ?
C28 C27 H27 119.3 . . ?
C26 C27 H27 119.3 . . ?
C27 C28 C23 119.0(8) . . ?
C27 C28 H28 120.5 . . ?
C23 C28 H28 120.5 . . ?
C10 C29 C30 120.6(7) . . ?
C10 C29 C26 120.5(8) . . ?
C30 C29 C26 118.7(8) . . ?
C31 C30 C35 119.0(8) . . ?
C31 C30 C29 119.7(8) . . ?
C35 C30 C29 121.1(8) . . ?
C32 C31 C30 120.7(8) . . ?
C32 C31 H31 119.6 . . ?
C30 C31 H31 119.6 . . ?
C31 C32 C33 118.8(9) . . ?
C31 C32 H32 120.6 . . ?
C33 C32 H32 120.6 . . ?
C34 C33 N7 121.3(8) . . ?
C34 C33 C32 120.6(8) . . ?
N7 C33 C32 118.1(8) . . ?
C33 C34 C35 119.3(9) . . ?
C33 C34 H34 120.4 . . ?
C35 C34 H34 120.4 . . ?
C34 C35 C30 120.8(9) . . ?
C34 C35 H35 119.6 . . ?
C30 C35 H35 119.6 . . ?
N7 C36 C37 108.9(10) . . ?
N7 C36 H36 125.6 . . ?
C37 C36 H36 125.6 . . ?
C38 C37 C36 104.4(9) . . ?
C38 C37 H37 127.8 . . ?
C36 C37 H37 127.8 . . ?
N8 C38 C37 113.0(9) . . ?
N8 C38 H38 123.5 . . ?
C37 C38 H38 123.5 . . ?
F2 C39 F3 110.5(11) . . ?
F2 C39 F1 103.5(11) . . ?
F3 C39 F1 105.9(11) . . ?
F2 C39 S1 114.7(9) . . ?
F3 C39 S1 112.1(9) . . ?
F1 C39 S1 109.4(10) . . ?
F4 C40 F5 106.8(9) . . ?
F4 C40 F6 105.1(10) . . ?
F5 C40 F6 107.8(10) . . ?
F4 C40 S2 112.8(9) . . ?
F5 C40 S2 112.4(8) . . ?
F6 C40 S2 111.5(7) . . ?
C1 N1 N2 106.1(9) . . ?
C1 N1 Ag1 126.7(8) . . ?
N2 N1 Ag1 125.8(6) . . ?
C3 N2 N1 110.4(8) . . ?
C3 N2 C4 128.8(8) . . ?
N1 N2 C4 120.8(8) . . ?
C17 N3 N4 110.1(7) . . ?
C17 N3 C14 128.1(8) . . ?
N4 N3 C14 121.7(7) . . ?
C19 N4 N3 104.8(7) . . ?
C19 N4 Ag2 123.9(6) . . ?
N3 N4 Ag2 128.7(6) . . ?
C20 N5 N6 106.1(8) . . ?
C20 N5 Ag2 124.0(6) . . ?
N6 N5 Ag2 128.3(5) . . ?
N5 N6 C22 110.2(7) . . ?
N5 N6 C23 122.2(7) . . ?
C22 N6 C23 127.6(8) . . ?
C36 N7 N8 109.8(8) . . ?
C36 N7 C33 129.8(8) . . ?
N8 N7 C33 119.8(7) . . ?
C38 N8 N7 103.9(8) . . ?
C38 N8 Ag1 127.1(7) . . ?
N7 N8 Ag1 127.9(6) . . ?
O3 S1 O1 117.3(7) . . ?
O3 S1 O2 112.9(9) . . ?
O1 S1 O2 112.7(6) . . ?
O3 S1 C39 107.9(7) . . ?
O1 S1 C39 106.5(6) . . ?
O2 S1 C39 97.2(7) . . ?
O6 S2 O5 114.5(5) . . ?
O6 S2 O4 116.6(5) . . ?
O5 S2 O4 113.7(5) . . ?
O6 S2 C40 101.7(5) . . ?
O5 S2 C40 103.3(5) . . ?
O4 S2 C40 104.7(5) . . ?

loop_
_geom_bond_atom_site_label_1
_geom_bond_atom_site_label_2
_geom_bond_distance
_geom_bond_site_symmetry_2
_geom_bond_publ_flag
Ag1 N1 2.187(9) . ?
Ag1 N8 2.190(8) . ?
Ag2 N4 2.195(7) . ?
Ag2 N5 2.195(8) . ?
C1 N1 1.315(13) . ?
C1 C2 1.397(16) . ?
C1 H1 0.9500 . ?
C2 C3 1.385(14) . ?
C2 H2 0.9500 . ?
C3 N2 1.339(12) . ?
C3 H3 0.9500 . ?
C4 C5 1.387(13) . ?
C4 C9 1.390(13) . ?
C4 N2 1.427(11) . ?
C5 C6 1.390(13) . ?
C5 H5 0.9500 . ?
C6 C7 1.411(13) . ?
C6 H6 0.9500 . ?
C7 C8 1.359(13) . ?
C7 C10 1.472(12) . ?
C8 C9 1.385(12) . ?
C8 H8 0.9500 . ?
C9 H9 0.9500 . ?
C10 C29 1.368(12) . ?
C10 C11 1.505(12) . ?
C11 C16 1.371(13) . ?
C11 C12 1.393(13) . ?
C12 C13 1.360(12) . ?
C12 H12 0.9500 . ?
C13 C14 1.399(12) . ?
C13 H13 0.9500 . ?
C14 C15 1.376(13) . ?
C14 N3 1.412(11) . ?
C15 C16 1.402(13) . ?
C15 H15 0.9500 . ?
C16 H16 0.9500 . ?
C17 N3 1.321(12) . ?
C17 C18 1.372(14) . ?
C17 H17 0.9500 . ?
C18 C19 1.384(14) . ?
C18 H18 0.9500 . ?
C19 N4 1.336(11) . ?
C19 H19 0.9500 . ?
C20 N5 1.338(11) . ?
C20 C21 1.391(14) . ?
C20 H20 0.9500 . ?
C21 C22 1.364(13) . ?
C21 H21 0.9500 . ?
C22 N6 1.368(11) . ?
C22 H22 0.9500 . ?
C23 C24 1.380(13) . ?
C23 C28 1.396(12) . ?
C23 N6 1.423(11) . ?
C24 C25 1.395(12) . ?
C24 H24 0.9500 . ?
C25 C26 1.395(12) . ?
C25 H25 0.9500 . ?
C26 C27 1.397(12) . ?
C26 C29 1.497(11) . ?
C27 C28 1.358(12) . ?
C27 H27 0.9500 . ?
C28 H28 0.9500 . ?
C29 C30 1.486(12) . ?
C30 C31 1.394(13) . ?
C30 C35 1.403(12) . ?
C31 C32 1.383(13) . ?
C31 H31 0.9500 . ?
C32 C33 1.422(12) . ?
C32 H32 0.9500 . ?
C33 C34 1.379(13) . ?
C33 N7 1.416(11) . ?
C34 C35 1.388(12) . ?
C34 H34 0.9500 . ?
C35 H35 0.9500 . ?
C36 N7 1.333(12) . ?
C36 C37 1.363(15) . ?
C36 H36 0.9500 . ?
C37 C38 1.360(16) . ?
C37 H37 0.9500 . ?
C38 N8 1.328(12) . ?
C38 H38 0.9500 . ?
C39 F2 1.289(15) . ?
C39 F3 1.321(14) . ?
C39 F1 1.380(15) . ?
C39 S1 1.787(13) . ?
C40 F4 1.312(13) . ?
C40 F5 1.318(13) . ?
C40 F6 1.336(13) . ?
C40 S2 1.795(10) . ?
N1 N2 1.376(11) . ?
N3 N4 1.382(10) . ?
N5 N6 1.356(10) . ?
N7 N8 1.381(10) . ?
O1 S1 1.438(8) . ?
O2 S1 1.501(11) . ?
O3 S1 1.358(11) . ?
O4 S2 1.447(8) . ?
O5 S2 1.440(7) . ?
O6 S2 1.419(7) . ?
